data_4126936
loop_
_publ_author_name
'Guo, Minjie'
'Wang, Xuemei'
'Zhan, Caihong'
'Demay-Drouhard, Paul'
'Li, Wenjiao'
'Du, Ke'
'Olson, Mark A.'
'Zuilhof, Han'
'Sue, Andrew C.-H.'

_publ_section_title
;
 Rim-Differentiated C5-Symmetric Tiara-Pillar[5]arenes.
;
_journal_name_full 'Journal of the American Chemical Society'
_journal_paper_doi 10.1021/jacs.7b10767
_journal_year 2017
_chemical_formula_moiety 'C50 H50 Br5 O10, C6 H13'
_chemical_formula_sum 'C56 H63 Br5 O10'
_chemical_formula_weight 1294.05
_space_group_crystal_system triclinic
_space_group_IT_number 2
_space_group_name_Hall '-P 1'
_space_group_name_H-M_alt 'P -1'
_symmetry_space_group_name_Hall '-P 1'
_symmetry_space_group_name_H-M 'P -1'
_atom_sites_solution_hydrogens mixed
_atom_sites_solution_primary direct
_audit_creation_date 2017-07-03
_audit_creation_method
;
Olex2 1.2
(compiled 2017.03.28 svn.r3405 for OlexSys, GUI svn.r5337)
;
_cell_angle_alpha 86.437(6)
_cell_angle_beta 79.558(6)
_cell_angle_gamma 78.681(6)
_cell_formula_units_Z 2
_cell_length_a 12.2345(13)
_cell_length_b 14.0997(17)
_cell_length_c 16.955(2)
_cell_measurement_reflns_used 9932
_cell_measurement_temperature 133
_cell_measurement_theta_max 24.999
_cell_measurement_theta_min 3.122
_cell_volume 2819.3(6)
_computing_molecular_graphics 'Olex2 (Dolomanov et al., 2009)'
_computing_publication_material 'Olex2 (Dolomanov et al., 2009)'
_computing_structure_refinement 'XL (Sheldrick, 2008)'
_computing_structure_solution 'ShelXS (Sheldrick, 2008)'
_diffrn_ambient_temperature 133
_diffrn_measured_fraction_theta_full 0.992
_diffrn_measured_fraction_theta_max 0.992
_diffrn_measurement_device_type 'Bruker P4'
_diffrn_measurement_method '\w scans'
_diffrn_radiation_monochromator graphite
_diffrn_radiation_type MoK\a
_diffrn_radiation_wavelength 0.71073
_diffrn_reflns_av_R_equivalents 0.0569
_diffrn_reflns_av_unetI/netI 0.0586
_diffrn_reflns_Laue_measured_fraction_full 0.992
_diffrn_reflns_Laue_measured_fraction_max 0.992
_diffrn_reflns_limit_h_max 14
_diffrn_reflns_limit_h_min -14
_diffrn_reflns_limit_k_max 16
_diffrn_reflns_limit_k_min -16
_diffrn_reflns_limit_l_max 20
_diffrn_reflns_limit_l_min -20
_diffrn_reflns_number 31210
_diffrn_reflns_point_group_measured_fraction_full 0.992
_diffrn_reflns_point_group_measured_fraction_max 0.992
_diffrn_reflns_theta_full 24.999
_diffrn_reflns_theta_max 24.999
_diffrn_reflns_theta_min 3.122
_exptl_absorpt_coefficient_mu 3.605
_exptl_absorpt_correction_type none
_exptl_crystal_colour Colorless
_exptl_crystal_density_diffrn 1.524
_exptl_crystal_density_method "'not measured'"
_exptl_crystal_description Prism
_exptl_crystal_F_000 2150
_exptl_crystal_size_max 0.2
_exptl_crystal_size_mid 0.2
_exptl_crystal_size_min 0.2
_refine_diff_density_max 1.949
_refine_diff_density_min -1.456
_refine_diff_density_rms 0.119
_refine_ls_extinction_method none
_refine_ls_goodness_of_fit_ref 1.074
_refine_ls_hydrogen_treatment mixed
_refine_ls_matrix_type full
_refine_ls_number_parameters 659
_refine_ls_number_reflns 9855
_refine_ls_number_restraints 7
_refine_ls_restrained_S_all 1.080
_refine_ls_R_factor_all 0.0845
_refine_ls_R_factor_gt 0.0575
_refine_ls_shift/su_max 0.001
_refine_ls_shift/su_mean 0.000
_refine_ls_structure_factor_coef Fsqd
_refine_ls_weighting_details 'w=1/[\s^2^(Fo^2^)+(0.1004P)^2^+2.9092P] where P=(Fo^2^+2Fc^2^)/3'
_refine_ls_weighting_scheme calc
_refine_ls_wR_factor_gt 0.1623
_refine_ls_wR_factor_ref 0.1745
_reflns_Friedel_coverage 0.000
_reflns_number_gt 6920
_reflns_number_total 9855
_reflns_threshold_expression 'I > 2\s(I)'
_cod_data_source_file ja7b10767_si_002.cif
_cod_data_source_block T-P[5]_2d
_cod_original_cell_volume 2819.4(6)
_cod_database_code 4126936
_shelx_shelxl_version_number 2014/7
_shelx_space_group_comment
;
The symmetry employed for this shelxl refinement is uniquely defined
by the following loop, which should always be used as a source of
symmetry information in preference to the above space-group names.
They are only intended as comments.
;
_shelx_estimated_absorpt_t_max 0.047
_shelx_estimated_absorpt_t_min 0.065
_olex2_refinement_description
;
1. Fixed Uiso
 At 1.2 times of:
  All C(H) groups, {H20A,H20B} of C20, {H26A,H26B} of C26, {H27A,H27B} of C27,
   {H57A,H57B} of C57, {H58A,H58B} of C58, {H61A,H61B} of C61, {H62A,H62B} of
  C62, {H2A,H2B} of C2, {H46A,H46B} of C46, {H45A,H45B} of C45, {H42A,H42B} of
  C42, {H51A,H51B} of C51, {H49A,H49B} of C49, {H8A,H8B} of C8, {H16A,H16B} of
  C16
 At 1.5 times of:
  All C(H,H,H) groups, {H53A,H53B} of C53
2. Restrained distances
 C1-C2
 1.5 with sigma of 0.02
 C2-C66
 1.5 with sigma of 0.02
 C66-C65
 1.5 with sigma of 0.02
 C65-C64
 1.5 with sigma of 0.02
 C64-C63
 1.5 with sigma of 0.02
 C63-C62
 1.5 with sigma of 0.02
 C62-C61
 1.5 with sigma of 0.02
3. Others
 Fixed Sof: C61(0.5) C62(0.5) C66(0.5) C1(0.5) C2(0.5) C67(0.5)
4.a Ternary CH refined with riding coordinates:
 C60(H60)
4.b Secondary CH2 refined with riding coordinates:
 C8(H8A,H8B), C16(H16A,H16B), C20(H20A,H20B), C26(H26A,H26B), C27(H27A,H27B),
 C42(H42A,H42B), C45(H45A,H45B), C46(H46A,H46B), C49(H49A,H49B), C51(H51A,H51B),
  C57(H57A,H57B), C58(H58A,H58B), C61(H61A,H61B), C62(H62A,H62B), C2(H2A,H2B)
4.c Aromatic/amide H refined with riding coordinates:
 C12(H12), C13(H13), C18(H18), C32(H32), C37(H37), C38(H38), C40(H40),
 C43(H43), C48(H48), C50(H50), C56(H56), C63(H63), C64(H64), C65(H65), C66(H66)
4.d Idealised Me refined as rotating group:
 C39(H39A,H39B,H39C), C52(H52A,H52B,H52C), C54(H54A,H54B,H54C), C55(H55A,H55B,
 H55C), C67(H67A,H67B,H67C)
;
_olex2_submission_special_instructions 'No special instructions were received'

loop_
_space_group_symop_operation_xyz
'x, y, z'
'-x, -y, -z'

loop_
_atom_site_label
_atom_site_type_symbol
_atom_site_fract_x
_atom_site_fract_y
_atom_site_fract_z
_atom_site_U_iso_or_equiv
_atom_site_adp_type
_atom_site_occupancy
_atom_site_site_symmetry_order
_atom_site_calc_flag
_atom_site_refinement_flags_posn
_atom_site_refinement_flags_occupancy
Br1 Br 0.47390(6) 0.25040(5) 0.33177(4) 0.0460(2) Uani 1 1 d . .
Br2 Br 0.62477(6) 0.75318(5) -0.03420(4) 0.0459(2) Uani 1 1 d . .
Br3 Br 0.72848(6) 0.53337(5) 0.15742(4) 0.0457(2) Uani 1 1 d . .
Br4 Br 0.04798(6) 0.38207(5) 0.11864(5) 0.0567(2) Uani 1 1 d . .
Br5 Br 0.15689(8) 0.78022(6) -0.13183(6) 0.0576(4) Uani 0.834(3) 1 d . .
Br6 Br 0.3266(6) 0.6950(4) -0.1049(3) 0.075(3) Uani 0.147(4) 1 d . .
C8 C 0.5790(4) 0.7442(3) 0.4129(3) 0.0165(10) Uani 1 1 d . .
H8A H 0.6520 0.7050 0.3924 0.020 Uiso 1 1 calc R .
H8B H 0.5865 0.7758 0.4604 0.020 Uiso 1 1 calc R .
C10 C 0.1583(4) 0.4791(4) 0.3748(3) 0.0209(11) Uani 1 1 d . .
C12 C -0.1168(4) 0.7976(4) 0.2612(3) 0.0190(11) Uani 1 1 d . .
H12 H -0.1682 0.8087 0.3089 0.023 Uiso 1 1 calc R .
C13 C 0.5880(4) 0.8061(3) 0.2693(3) 0.0164(10) Uani 1 1 d . .
H13 H 0.6388 0.7495 0.2537 0.020 Uiso 1 1 calc R .
C14 C 0.5464(4) 0.8207(3) 0.3499(3) 0.0167(10) Uani 1 1 d . .
C15 C -0.0123(4) 0.5835(3) 0.3477(3) 0.0170(10) Uani 1 1 d . .
C16 C 0.2415(4) 0.4972(4) 0.4986(3) 0.0202(11) Uani 1 1 d . .
H16A H 0.2776 0.4300 0.4908 0.024 Uiso 1 1 calc R .
H16B H 0.2060 0.5041 0.5545 0.024 Uiso 1 1 calc R .
C17 C -0.0684(4) 0.7036(4) 0.2396(3) 0.0185(11) Uani 1 1 d . .
C18 C 0.3984(4) 0.7068(4) 0.4944(3) 0.0180(10) Uani 1 1 d . .
H18 H 0.3889 0.7651 0.5198 0.022 Uiso 1 1 calc R .
C19 C 0.4777(4) 0.9586(3) 0.2327(3) 0.0187(11) Uani 1 1 d . .
C20 C 0.4339(4) 1.0307(4) 0.1705(3) 0.0231(11) Uani 1 1 d . .
H20A H 0.4196 1.0953 0.1913 0.028 Uiso 1 1 calc R .
H20B H 0.4916 1.0283 0.1228 0.028 Uiso 1 1 calc R .
C21 C 0.5055(4) 0.5905(3) 0.4000(3) 0.0160(10) Uani 1 1 d . .
C22 C 0.1527(4) 0.5245(3) 0.4462(3) 0.0186(11) Uani 1 1 d . .
C23 C 0.3171(4) 0.6485(4) 0.5157(3) 0.0179(11) Uani 1 1 d . .
C25 C 0.5555(4) 0.8742(4) 0.2114(3) 0.0182(11) Uani 1 1 d . .
C26 C -0.0961(4) 0.6172(4) 0.2923(3) 0.0211(11) Uani 1 1 d . .
H26A H -0.1712 0.6347 0.3239 0.025 Uiso 1 1 calc R .
H26B H -0.0968 0.5644 0.2584 0.025 Uiso 1 1 calc R .
C27 C 0.6137(4) 0.4728(3) 0.3079(3) 0.0212(11) Uani 1 1 d . .
H27A H 0.5531 0.4731 0.2781 0.025 Uiso 1 1 calc R .
H27B H 0.6096 0.4232 0.3500 0.025 Uiso 1 1 calc R .
C28 C -0.0899(4) 0.8749(4) 0.2129(3) 0.0186(11) Uani 1 1 d . .
C29 C 0.3301(4) 0.5607(3) 0.4792(3) 0.0174(10) Uani 1 1 d . .
C30 C -0.0132(4) 0.8602(4) 0.1421(3) 0.0209(11) Uani 1 1 d . .
C31 C -0.0194(4) 0.6291(3) 0.4188(3) 0.0163(10) Uani 1 1 d . .
C32 C 0.4247(4) 0.5329(3) 0.4219(3) 0.0161(10) Uani 1 1 d . .
H32 H 0.4345 0.4740 0.3973 0.019 Uiso 1 1 calc R .
C33 C 0.2211(4) 1.0550(4) 0.1868(3) 0.0244(12) Uani 1 1 d . .
C34 C 0.4933(4) 0.6796(3) 0.4358(3) 0.0147(10) Uani 1 1 d . .
C35 C 0.4707(4) 0.9070(4) 0.3720(3) 0.0206(11) Uani 1 1 d . .
C36 C 0.1294(4) 0.9692(4) 0.1074(3) 0.0219(11) Uani 1 1 d . .
C37 C 0.0765(4) 0.5071(4) 0.3273(3) 0.0210(11) Uani 1 1 d . .
H37 H 0.0813 0.4741 0.2806 0.025 Uiso 1 1 calc R .
C38 C 0.0346(4) 0.7662(4) 0.1206(3) 0.0241(12) Uani 1 1 d . .
H38 H 0.0849 0.7550 0.0725 0.029 Uiso 1 1 calc R .
C39 C 0.2067(5) 0.7626(4) 0.6122(4) 0.0364(14) Uani 1 1 d . .
H39A H 0.2695 0.7625 0.6389 0.055 Uiso 1 1 calc GR .
H39B H 0.1378 0.7712 0.6507 0.055 Uiso 1 1 calc GR .
H39C H 0.2027 0.8145 0.5728 0.055 Uiso 1 1 calc GR .
C40 C 0.0608(4) 0.5998(3) 0.4675(3) 0.0180(10) Uani 1 1 d . .
H40 H 0.0535 0.6308 0.5155 0.022 Uiso 1 1 calc R .
C41 C 0.0094(4) 0.6898(4) 0.1685(3) 0.0217(11) Uani 1 1 d . .
C42 C 0.7288(5) 0.8061(4) 0.0166(3) 0.0295(13) Uani 1 1 d . .
H42A H 0.8052 0.7706 0.0001 0.035 Uiso 1 1 calc R .
H42B H 0.7270 0.8732 -0.0005 0.035 Uiso 1 1 calc R .
C43 C 0.4370(4) 0.9743(3) 0.3136(3) 0.0207(11) Uani 1 1 d . .
H43 H 0.3862 1.0309 0.3290 0.025 Uiso 1 1 calc R .
C44 C 0.3264(4) 1.0115(4) 0.1477(3) 0.0224(11) Uani 1 1 d . .
C45 C 0.7246(5) 0.4514(4) 0.2536(3) 0.0277(12) Uani 1 1 d . .
H45A H 0.7397 0.3842 0.2386 0.033 Uiso 1 1 calc R .
H45B H 0.7838 0.4606 0.2818 0.033 Uiso 1 1 calc R .
C46 C 0.0216(4) 0.9435(4) 0.0894(3) 0.0250(12) Uani 1 1 d . .
H46A H -0.0390 0.9996 0.0976 0.030 Uiso 1 1 calc R .
H46B H 0.0333 0.9263 0.0336 0.030 Uiso 1 1 calc R .
C47 C 0.2347(5) 0.9268(4) 0.0686(3) 0.0263(12) Uani 1 1 d . .
C48 C 0.3326(4) 0.9470(4) 0.0881(3) 0.0240(12) Uani 1 1 d . .
H48 H 0.4028 0.9171 0.0611 0.029 Uiso 1 1 calc R .
C49 C 0.6975(4) 0.7996(4) 0.1056(3) 0.0275(12) Uani 1 1 d . .
H49A H 0.6898 0.7339 0.1225 0.033 Uiso 1 1 calc R .
H49B H 0.7564 0.8166 0.1303 0.033 Uiso 1 1 calc R .
C50 C 0.1241(4) 1.0335(4) 0.1672(3) 0.0249(12) Uani 1 1 d . .
H50 H 0.0538 1.0628 0.1946 0.030 Uiso 1 1 calc R .
C51 C 0.3771(6) 0.3039(6) 0.2567(4) 0.059(2) Uani 1 1 d . .
H51A H 0.4244 0.3139 0.2056 0.071 Uiso 1 1 calc R .
H51B H 0.3327 0.2564 0.2491 0.071 Uiso 1 1 calc R .
C52 C -0.2171(5) 0.9884(4) 0.3019(4) 0.0396(15) Uani 1 1 d . .
H52A H -0.2798 0.9580 0.2988 0.059 Uiso 1 1 calc GR .
H52B H -0.2431 1.0569 0.3069 0.059 Uiso 1 1 calc GR .
H52C H -0.1842 0.9628 0.3479 0.059 Uiso 1 1 calc GR .
C53 C 0.3605(6) 1.0090(5) 0.4763(4) 0.0353(15) Uani 1 1 d . .
H53A H 0.291(6) 1.012(5) 0.460(4) 0.053 Uiso 1 1 d R .
H53B H 0.349(6) 1.007(5) 0.521(5) 0.053 Uiso 1 1 d R .
C54 C -0.1229(5) 0.7518(4) 0.5097(3) 0.0373(14) Uani 1 1 d . .
H54A H -0.1301 0.7063 0.5540 0.056 Uiso 1 1 calc GR .
H54B H -0.1894 0.8018 0.5149 0.056 Uiso 1 1 calc GR .
H54C H -0.0576 0.7800 0.5096 0.056 Uiso 1 1 calc GR .
C55 C 0.1126(5) 1.1671(5) 0.2848(4) 0.0521(19) Uani 1 1 d . .
H55A H 0.0711 1.2022 0.2459 0.078 Uiso 1 1 calc GR .
H55B H 0.1233 1.2113 0.3223 0.078 Uiso 1 1 calc GR .
H55C H 0.0711 1.1204 0.3129 0.078 Uiso 1 1 calc GR .
C56 C 0.3012(6) 0.3930(5) 0.2775(3) 0.0485(19) Uani 1 1 d . .
H56 H 0.2909 0.4440 0.2405 0.058 Uiso 1 1 calc R .
C57 C 0.1479(8) 0.4662(5) 0.0689(4) 0.067(2) Uani 1 1 d . .
H57A H 0.2134 0.4559 0.0954 0.081 Uiso 1 1 calc R .
H57B H 0.1744 0.4487 0.0133 0.081 Uiso 1 1 calc R .
C58 C 0.0958(8) 0.5703(5) 0.0715(4) 0.069(3) Uani 1 1 d . .
H58A H 0.1503 0.6089 0.0455 0.082 Uiso 1 1 calc R .
H58B H 0.0314 0.5827 0.0438 0.082 Uiso 1 1 calc R .
C59 C 0.3036(7) 0.8772(8) -0.0656(4) 0.085(3) Uani 1 1 d . .
C60 C 0.2996(7) 0.8084(13) -0.1229(6) 0.131(6) Uani 1 1 d . .
H60 H 0.3403 0.8245 -0.1757 0.157 Uiso 1 1 calc R .
C61 C 0.0181(15) 0.9791(12) 0.4632(9) 0.070(5) Uiso 0.5 1 d D P
H61A H 0.0946 0.9901 0.4597 0.084 Uiso 1 1 calc R .
H61B H -0.0178 1.0351 0.4349 0.084 Uiso 1 1 calc R .
C62 C 0.0482(16) 0.9182(16) 0.3902(13) 0.114(8) Uiso 0.5 1 d D P
H62A H -0.0081 0.8775 0.3944 0.136 Uiso 1 1 calc R .
H62B H 0.0388 0.9617 0.3443 0.136 Uiso 1 1 calc R .
C63 C 0.1555(7) 0.8572(7) 0.3713(5) 0.072(2) Uani 1 1 d D .
H63 H 0.2107 0.8605 0.4017 0.086 Uiso 1 1 calc R .
C64 C 0.1823(9) 0.7905(9) 0.3069(7) 0.111(4) Uani 1 1 d D .
H64 H 0.1223 0.7741 0.2875 0.133 Uiso 1 1 calc R .
C65 C 0.2906(9) 0.7488(10) 0.2716(8) 0.124(5) Uani 1 1 d D .
H65 H 0.3501 0.7677 0.2900 0.149 Uiso 1 1 calc R .
C66 C 0.3199(9) 0.6792(8) 0.2094(6) 0.028(2) Uiso 0.5 1 d D P
H66 H 0.2609 0.6469 0.2081 0.034 Uiso 1 1 calc R .
O1 O 0.2406(3) 0.8585(3) 0.0102(2) 0.0419(11) Uani 1 1 d . .
O2 O 0.0613(3) 0.5941(3) 0.1515(2) 0.0298(9) Uani 1 1 d . .
O3 O 0.5943(3) 0.8635(3) 0.1300(2) 0.0247(8) Uani 1 1 d . .
O4 O 0.2444(3) 0.3991(3) 0.3553(2) 0.0420(11) Uani 1 1 d . .
O5 O -0.1348(3) 0.9699(3) 0.2315(2) 0.0301(9) Uani 1 1 d . .
O6 O 0.2200(3) 1.1185(3) 0.2453(2) 0.0350(10) Uani 1 1 d . .
O7 O -0.1107(3) 0.7034(3) 0.4366(2) 0.0267(8) Uani 1 1 d . .
O8 O 0.4339(3) 0.9199(3) 0.4531(2) 0.0260(8) Uani 1 1 d . .
O9 O 0.2215(3) 0.6732(3) 0.5739(2) 0.0261(8) Uani 1 1 d . .
O10 O 0.6009(3) 0.5648(2) 0.3423(2) 0.0189(7) Uani 1 1 d . .
C1 C 0.4243(18) 0.5691(15) 0.0878(12) 0.089(6) Uiso 0.5 1 d D P
C2 C 0.412(2) 0.647(2) 0.1511(16) 0.158(12) Uiso 0.5 1 d D P
H2A H 0.4745 0.6264 0.1797 0.190 Uiso 1 1 calc R .
H2B H 0.4272 0.7052 0.1204 0.190 Uiso 1 1 calc R .
C67 C 0.4663(11) 0.4549(9) 0.1031(8) 0.042(3) Uiso 0.5 1 d . P
H67A H 0.5272 0.4305 0.0609 0.063 Uiso 1 1 calc GR .
H67B H 0.4046 0.4218 0.1038 0.063 Uiso 1 1 calc GR .
H67C H 0.4921 0.4444 0.1537 0.063 Uiso 1 1 calc GR .

loop_
_atom_site_aniso_label
_atom_site_aniso_U_11
_atom_site_aniso_U_22
_atom_site_aniso_U_33
_atom_site_aniso_U_23
_atom_site_aniso_U_13
_atom_site_aniso_U_12
Br1 0.0435(4) 0.0385(4) 0.0503(4) -0.0058(3) -0.0137(3) 0.0128(3)
Br2 0.0586(4) 0.0453(4) 0.0361(4) -0.0133(3) -0.0163(3) -0.0040(3)
Br3 0.0485(4) 0.0588(4) 0.0241(3) 0.0042(3) 0.0075(3) -0.0107(3)
Br4 0.0637(5) 0.0459(4) 0.0598(5) -0.0260(3) -0.0074(4) -0.0037(4)
Br5 0.0696(7) 0.0488(6) 0.0579(6) -0.0326(4) -0.0086(5) -0.0120(4)
Br6 0.141(6) 0.036(3) 0.045(3) -0.017(2) 0.024(3) -0.041(3)
C8 0.016(2) 0.020(3) 0.014(2) -0.004(2) 0.0004(19) -0.005(2)
C10 0.020(3) 0.022(3) 0.017(3) 0.001(2) 0.003(2) -0.003(2)
C12 0.012(2) 0.030(3) 0.016(3) -0.001(2) -0.002(2) -0.008(2)
C13 0.014(2) 0.016(2) 0.019(3) -0.003(2) 0.004(2) -0.0040(19)
C14 0.017(2) 0.015(2) 0.020(3) 0.000(2) 0.001(2) -0.010(2)
C15 0.014(2) 0.020(3) 0.017(3) 0.005(2) 0.002(2) -0.008(2)
C16 0.020(3) 0.023(3) 0.017(3) 0.006(2) -0.002(2) -0.008(2)
C17 0.015(2) 0.026(3) 0.016(3) 0.002(2) -0.005(2) -0.005(2)
C18 0.019(3) 0.021(3) 0.014(2) -0.001(2) -0.002(2) -0.003(2)
C19 0.019(3) 0.017(2) 0.021(3) 0.001(2) -0.003(2) -0.008(2)
C20 0.022(3) 0.018(3) 0.027(3) 0.004(2) 0.001(2) -0.004(2)
C21 0.014(2) 0.021(3) 0.011(2) 0.0043(19) -0.0006(19) -0.001(2)
C22 0.018(2) 0.020(3) 0.018(3) 0.005(2) 0.000(2) -0.007(2)
C23 0.011(2) 0.031(3) 0.010(2) 0.001(2) -0.0008(19) -0.002(2)
C25 0.017(2) 0.021(3) 0.018(3) -0.003(2) 0.002(2) -0.009(2)
C26 0.016(3) 0.023(3) 0.025(3) -0.001(2) -0.005(2) -0.005(2)
C27 0.024(3) 0.016(3) 0.023(3) -0.006(2) -0.001(2) -0.004(2)
C28 0.017(2) 0.021(3) 0.019(3) 0.002(2) -0.005(2) -0.005(2)
C29 0.020(3) 0.021(3) 0.011(2) 0.005(2) -0.004(2) -0.003(2)
C30 0.016(3) 0.030(3) 0.017(3) 0.006(2) -0.006(2) -0.006(2)
C31 0.015(2) 0.014(2) 0.019(3) 0.001(2) 0.003(2) -0.008(2)
C32 0.019(2) 0.017(2) 0.012(2) 0.0008(19) -0.005(2) -0.004(2)
C33 0.030(3) 0.019(3) 0.019(3) 0.004(2) 0.001(2) 0.000(2)
C34 0.016(2) 0.019(2) 0.010(2) 0.0028(19) -0.0045(19) -0.002(2)
C35 0.018(3) 0.024(3) 0.019(3) -0.006(2) 0.004(2) -0.007(2)
C36 0.023(3) 0.022(3) 0.017(3) 0.011(2) -0.001(2) -0.003(2)
C37 0.025(3) 0.021(3) 0.015(3) 0.000(2) 0.000(2) -0.005(2)
C38 0.024(3) 0.031(3) 0.016(3) -0.001(2) -0.002(2) -0.003(2)
C39 0.030(3) 0.038(3) 0.034(3) -0.011(3) 0.009(3) 0.002(3)
C40 0.019(3) 0.019(3) 0.017(3) -0.001(2) 0.002(2) -0.012(2)
C41 0.022(3) 0.025(3) 0.016(3) 0.001(2) -0.003(2) -0.003(2)
C42 0.032(3) 0.033(3) 0.018(3) -0.003(2) 0.001(2) 0.000(3)
C43 0.019(3) 0.013(2) 0.026(3) -0.003(2) 0.003(2) -0.001(2)
C44 0.025(3) 0.018(3) 0.022(3) 0.010(2) -0.001(2) -0.002(2)
C45 0.029(3) 0.026(3) 0.028(3) -0.006(2) 0.002(2) -0.007(2)
C46 0.025(3) 0.032(3) 0.017(3) 0.010(2) -0.003(2) -0.005(2)
C47 0.031(3) 0.029(3) 0.017(3) 0.006(2) 0.001(2) -0.007(2)
C48 0.021(3) 0.022(3) 0.023(3) 0.005(2) 0.006(2) -0.001(2)
C49 0.026(3) 0.031(3) 0.020(3) -0.006(2) 0.000(2) 0.006(2)
C50 0.023(3) 0.026(3) 0.022(3) 0.006(2) -0.001(2) 0.001(2)
C51 0.054(4) 0.075(5) 0.041(4) -0.028(4) -0.021(3) 0.023(4)
C52 0.047(4) 0.029(3) 0.037(4) -0.007(3) 0.016(3) -0.012(3)
C53 0.036(3) 0.036(3) 0.027(3) -0.016(3) 0.004(3) 0.006(3)
C54 0.043(4) 0.034(3) 0.030(3) -0.015(3) -0.003(3) 0.006(3)
C55 0.040(4) 0.060(5) 0.050(4) -0.031(4) 0.005(3) 0.003(3)
C56 0.052(4) 0.057(4) 0.019(3) -0.004(3) 0.002(3) 0.028(3)
C57 0.103(6) 0.038(4) 0.037(4) -0.004(3) 0.025(4) 0.011(4)
C58 0.126(7) 0.038(4) 0.021(3) -0.007(3) 0.012(4) 0.016(4)
C59 0.068(5) 0.169(10) 0.032(4) -0.043(5) 0.023(4) -0.074(6)
C60 0.041(5) 0.31(2) 0.055(6) -0.088(9) 0.013(4) -0.048(8)
C63 0.054(5) 0.097(7) 0.063(5) -0.008(5) 0.001(4) -0.017(5)
C64 0.088(8) 0.133(10) 0.126(10) -0.050(8) -0.015(7) -0.045(7)
C65 0.058(6) 0.152(12) 0.155(12) -0.047(9) 0.017(7) -0.022(7)
O1 0.039(2) 0.061(3) 0.025(2) -0.018(2) 0.0095(18) -0.015(2)
O2 0.036(2) 0.029(2) 0.0187(19) -0.0019(16) 0.0027(16) 0.0009(17)
O3 0.0241(19) 0.029(2) 0.0158(18) 0.0022(15) 0.0010(15) 0.0037(16)
O4 0.039(2) 0.048(3) 0.025(2) -0.0022(19) -0.0028(18) 0.024(2)
O5 0.032(2) 0.024(2) 0.029(2) -0.0008(16) 0.0073(17) -0.0045(17)
O6 0.029(2) 0.037(2) 0.035(2) -0.0120(18) -0.0008(18) 0.0012(18)
O7 0.0257(19) 0.028(2) 0.023(2) -0.0075(16) -0.0020(16) 0.0021(16)
O8 0.032(2) 0.025(2) 0.0164(19) -0.0071(15) 0.0045(16) -0.0008(16)
O9 0.0204(18) 0.036(2) 0.0201(19) -0.0103(16) 0.0064(15) -0.0066(16)
O10 0.0178(17) 0.0182(17) 0.0201(18) -0.0054(14) 0.0041(14) -0.0068(14)

loop_
_atom_type_symbol
_atom_type_description
_atom_type_scat_dispersion_real
_atom_type_scat_dispersion_imag
_atom_type_scat_source
C C 0.0033 0.0016 'International Tables Vol C Tables 4.2.6.8 and 6.1.1.4'
H H 0.0000 0.0000 'International Tables Vol C Tables 4.2.6.8 and 6.1.1.4'
O O 0.0106 0.0060 'International Tables Vol C Tables 4.2.6.8 and 6.1.1.4'
Br Br -0.2901 2.4595 'International Tables Vol C Tables 4.2.6.8 and 6.1.1.4'

loop_
_geom_angle_atom_site_label_1
_geom_angle_atom_site_label_2
_geom_angle_atom_site_label_3
_geom_angle
_geom_angle_site_symmetry_1
C60 Br5 Br6 43.3(5) .
C60 Br6 Br5 55.0(4) .
C34 C8 C14 112.3(4) .
C22 C10 O4 118.0(4) .
C37 C10 C22 121.3(5) .
C37 C10 O4 120.5(5) .
C28 C12 C17 120.8(5) .
C14 C13 C25 121.3(4) .
C13 C14 C8 121.0(4) .
C13 C14 C35 118.3(4) .
C35 C14 C8 120.6(4) .
C31 C15 C26 121.6(4) .
C31 C15 C37 118.1(4) .
C37 C15 C26 120.3(4) .
C22 C16 C29 111.0(4) .
C12 C17 C26 121.7(4) .
C12 C17 C41 118.0(5) .
C41 C17 C26 120.4(5) .
C34 C18 C23 121.5(5) .
C25 C19 C20 121.9(4) .
C43 C19 C20 119.8(4) .
C43 C19 C25 118.3(5) .
C44 C20 C19 112.8(4) .
C32 C21 C34 120.6(4) .
O10 C21 C32 123.0(4) .
O10 C21 C34 116.4(4) .
C10 C22 C16 122.8(4) .
C10 C22 C40 117.0(4) .
C40 C22 C16 120.2(4) .
C29 C23 C18 120.3(4) .
C29 C23 O9 116.6(4) .
O9 C23 C18 123.1(4) .
C13 C25 C19 120.7(4) .
O3 C25 C13 123.8(4) .
O3 C25 C19 115.5(4) .
C15 C26 C17 112.3(4) .
O10 C27 C45 109.5(4) .
C12 C28 C30 120.7(5) .
O5 C28 C12 123.3(4) .
O5 C28 C30 116.0(4) .
C23 C29 C16 121.7(4) .
C32 C29 C16 119.8(4) .
C32 C29 C23 118.5(4) .
C28 C30 C46 122.0(5) .
C38 C30 C28 118.3(5) .
C38 C30 C46 119.7(5) .
C40 C31 C15 120.9(4) .
O7 C31 C15 115.4(4) .
O7 C31 C40 123.8(4) .
C29 C32 C21 121.7(5) .
C44 C33 C50 120.5(5) .
O6 C33 C44 116.2(5) .
O6 C33 C50 123.3(5) .
C18 C34 C8 120.6(4) .
C18 C34 C21 117.5(4) .
C21 C34 C8 121.9(4) .
C43 C35 C14 120.2(4) .
O8 C35 C14 116.4(4) .
O8 C35 C43 123.4(4) .
C47 C36 C46 122.0(5) .
C47 C36 C50 117.7(5) .
C50 C36 C46 120.3(5) .
C10 C37 C15 121.2(5) .
C41 C38 C30 121.1(5) .
C31 C40 C22 121.4(5) .
C17 C41 O2 116.0(4) .
C38 C41 C17 121.1(5) .
C38 C41 O2 122.9(4) .
C49 C42 Br2 110.6(4) .
C19 C43 C35 121.2(5) .
C33 C44 C20 121.4(5) .
C33 C44 C48 118.7(5) .
C48 C44 C20 119.9(5) .
C27 C45 Br3 112.0(4) .
C30 C46 C36 112.0(4) .
C36 C47 C48 121.6(5) .
C36 C47 O1 117.9(5) .
C48 C47 O1 120.4(5) .
C44 C48 C47 120.2(5) .
O3 C49 C42 109.1(4) .
C33 C50 C36 121.3(5) .
C56 C51 Br1 116.6(5) .
O4 C56 C51 116.3(6) .
C58 C57 Br4 114.1(6) .
O2 C58 C57 107.6(6) .
O1 C59 C60 111.5(8) .
Br6 C60 Br5 81.7(7) .
C59 C60 Br5 118.6(6) .
C59 C60 Br6 122.2(10) .
C61 C61 C62 169(2) 2_576
C63 C62 C61 121.3(16) .
C62 C63 C64 122.4(11) .
C65 C64 C63 124.9(10) .
C64 C65 C66 126.1(11) .
C2 C66 C65 137.1(14) .
C47 O1 C59 114.9(5) .
C58 O2 C41 117.7(4) .
C25 O3 C49 117.9(4) .
C56 O4 C10 117.8(4) .
C28 O5 C52 118.0(4) .
C33 O6 C55 117.6(5) .
C31 O7 C54 117.7(4) .
C35 O8 C53 116.8(4) .
C23 O9 C39 117.5(4) .
C21 O10 C27 115.8(4) .
C2 C1 C67 124.5(19) .
C66 C2 C1 128(2) .

loop_
_geom_bond_atom_site_label_1
_geom_bond_atom_site_label_2
_geom_bond_distance
_geom_bond_site_symmetry_2
Br1 C51 1.915(7) .
Br2 C42 1.941(6) .
Br3 C45 1.938(6) .
Br4 C57 1.920(8) .
Br5 Br6 2.294(8) .
Br5 C60 1.899(9) .
Br6 C60 1.590(18) .
C8 C14 1.519(7) .
C8 C34 1.504(7) .
C10 C22 1.389(7) .
C10 C37 1.379(7) .
C10 O4 1.394(6) .
C12 C17 1.384(7) .
C12 C28 1.379(7) .
C13 C14 1.382(7) .
C13 C25 1.386(7) .
C14 C35 1.403(7) .
C15 C26 1.505(7) .
C15 C31 1.383(7) .
C15 C37 1.382(7) .
C16 C22 1.505(7) .
C16 C29 1.516(7) .
C17 C26 1.520(7) .
C17 C41 1.392(7) .
C18 C23 1.396(7) .
C18 C34 1.391(7) .
C19 C20 1.514(7) .
C19 C25 1.392(7) .
C19 C43 1.387(7) .
C20 C44 1.512(7) .
C21 C32 1.385(7) .
C21 C34 1.400(7) .
C21 O10 1.383(6) .
C22 C40 1.397(7) .
C23 C29 1.387(7) .
C23 O9 1.388(6) .
C25 O3 1.383(6) .
C27 C45 1.483(7) .
C27 O10 1.424(6) .
C28 C30 1.383(7) .
C28 O5 1.377(6) .
C29 C32 1.377(7) .
C30 C38 1.383(7) .
C30 C46 1.512(7) .
C31 C40 1.380(7) .
C31 O7 1.377(6) .
C33 C44 1.381(7) .
C33 C50 1.382(8) .
C33 O6 1.374(6) .
C35 C43 1.389(7) .
C35 O8 1.379(6) .
C36 C46 1.520(7) .
C36 C47 1.375(7) .
C36 C50 1.386(8) .
C38 C41 1.358(7) .
C39 O9 1.418(7) .
C41 O2 1.398(6) .
C42 C49 1.490(7) .
C44 C48 1.384(7) .
C47 C48 1.384(8) .
C47 O1 1.406(7) .
C49 O3 1.410(6) .
C51 C56 1.429(9) .
C52 O5 1.417(7) .
C53 O8 1.425(7) .
C54 O7 1.422(6) .
C55 O6 1.424(7) .
C56 O4 1.374(7) .
C57 C58 1.481(9) .
C58 O2 1.387(7) .
C59 C60 1.428(13) .
C59 O1 1.413(8) .
C61 C61 1.37(3) 2_576
C61 C62 1.499(16) .
C62 C63 1.415(15) .
C63 C64 1.435(11) .
C64 C65 1.381(12) .
C65 C66 1.434(12) .
C66 C2 1.377(17) .
C1 C2 1.555(17) .
C1 C67 1.61(2) .
